data_4105925
loop_
_publ_author_name
'Amedeo Santoro'
'Anton M. Prokhorov'
'Valery N. Kozhevnikov'
'Adrian C. Whitwood'
'Bertrand Donnio'
'J. A. Gareth Williams'
'Duncan W. Bruce'

_publ_contact_author_address
;Department of Chemistry
University of York
Heslington
YORK
YO10 5DD
UK    
;
_publ_contact_author_email db519@york.ac.uk
_publ_contact_author_name 'Professor Duncan W. Bruce'
_publ_contact_author_phone '+44 1904 434085'
_publ_section_title
;
 Emissive Metallomesogens Based on 2-Phenylpyridine Complexes of
 Iridium(III)
;
_journal_name_full 'Journal of the American Chemical Society'
_journal_page_first 5248
_journal_page_last 5251
_journal_paper_doi 10.1021/ja201245s
_journal_volume 133
_journal_year 2011
_chemical_formula_moiety 'C40 H38 Cl Ir N2 O5 S, 0.14(C H Cl3), 0.24(C H Cl3) 0.62(C3 H6 O)'
_chemical_formula_sum 'C42.24 H42.1 Cl2.14 Ir N2 O5.62 S'
_chemical_formula_weight 967.83
_chemical_name_systematic
; 
 ? 
;
_space_group_IT_number 60
_symmetry_cell_setting orthorhombic
_symmetry_space_group_name_Hall '-P 2n 2ab'
_symmetry_space_group_name_H-M 'P b c n'
_atom_sites_solution_hydrogens geom
_atom_sites_solution_primary direct
_atom_sites_solution_secondary difmap
_audit_creation_method SHELXL-97
_cell_angle_alpha 90.00
_cell_angle_beta 90.00
_cell_angle_gamma 90.00
_cell_formula_units_Z 8
_cell_length_a 28.8523(15)
_cell_length_b 17.1852(9)
_cell_length_c 15.6207(8)
_cell_measurement_reflns_used 9172
_cell_measurement_temperature 110(2)
_cell_measurement_theta_max 28.28
_cell_measurement_theta_min 2.26
_cell_volume 7745.3(7)
_computing_cell_refinement 'Bruker SMART'
_computing_data_collection 'Bruker SMART'
_computing_data_reduction 'Bruker SAINT'
_computing_molecular_graphics 'Bruker SHELXTL'
_computing_publication_material 'Bruker SHELXTL'
_computing_structure_refinement 'SHELXL-97 (Sheldrick, 1997)'
_computing_structure_solution 'SHELXS-97 (Sheldrick, 1990)'
_diffrn_ambient_temperature 110(2)
_diffrn_measured_fraction_theta_full 1.000
_diffrn_measured_fraction_theta_max 1.000
_diffrn_measurement_device_type 'CCD area detector'
_diffrn_measurement_method 'phi and omega scans'
_diffrn_radiation_monochromator graphite
_diffrn_radiation_source 'fine-focus sealed tube'
_diffrn_radiation_type MoK\a
_diffrn_radiation_wavelength 0.71073
_diffrn_reflns_av_R_equivalents 0.0430
_diffrn_reflns_av_sigmaI/netI 0.0253
_diffrn_reflns_limit_h_max 38
_diffrn_reflns_limit_h_min -38
_diffrn_reflns_limit_k_max 22
_diffrn_reflns_limit_k_min -22
_diffrn_reflns_limit_l_max 20
_diffrn_reflns_limit_l_min -20
_diffrn_reflns_number 76007
_diffrn_reflns_theta_full 28.29
_diffrn_reflns_theta_max 28.29
_diffrn_reflns_theta_min 1.41
_exptl_absorpt_coefficient_mu 3.699
_exptl_absorpt_correction_T_max 0.9297
_exptl_absorpt_correction_T_min 0.5970
_exptl_absorpt_correction_type multi-scan
_exptl_absorpt_process_details 'SADABS v2.10; (Sheldrick)'
_exptl_crystal_colour yellow
_exptl_crystal_density_diffrn 1.660
_exptl_crystal_description needle
_exptl_crystal_F_000 3871
_exptl_crystal_size_max 0.39
_exptl_crystal_size_mid 0.09
_exptl_crystal_size_min 0.02
_refine_diff_density_max 1.666
_refine_diff_density_min -0.817
_refine_diff_density_rms 0.111
_refine_ls_extinction_method none
_refine_ls_goodness_of_fit_ref 1.044
_refine_ls_hydrogen_treatment constr
_refine_ls_matrix_type full
_refine_ls_number_parameters 506
_refine_ls_number_reflns 9627
_refine_ls_number_restraints 12
_refine_ls_restrained_S_all 1.044
_refine_ls_R_factor_all 0.0487
_refine_ls_R_factor_gt 0.0278
_refine_ls_shift/su_max 0.002
_refine_ls_shift/su_mean 0.000
_refine_ls_structure_factor_coef Fsqd
_refine_ls_weighting_details 'calc w=1/[\s^2^(Fo^2^)+(0.0320P)^2^+17.4792P] where P=(Fo^2^+2Fc^2^)/3'
_refine_ls_weighting_scheme calc
_refine_ls_wR_factor_gt 0.0649
_refine_ls_wR_factor_ref 0.0756
_reflns_number_gt 7156
_reflns_number_total 9627
_reflns_threshold_expression >2sigma(I)
_cod_data_source_file ja201245s_si_001.cif
_cod_data_source_block dwb0835a
_cod_original_formula_sum 'C42.24 H42.10 Cl2.14 Ir N2 O5.62 S'
_cod_database_code 4105925

loop_
_symmetry_equiv_pos_as_xyz
'x, y, z'
'-x+1/2, -y+1/2, z+1/2'
'-x, y, -z+1/2'
'x+1/2, -y+1/2, -z'
'-x, -y, -z'
'x-1/2, y-1/2, -z-1/2'
'x, -y, z-1/2'
'-x-1/2, y-1/2, z'

loop_
_atom_site_label
_atom_site_type_symbol
_atom_site_fract_x
_atom_site_fract_y
_atom_site_fract_z
_atom_site_U_iso_or_equiv
_atom_site_adp_type
_atom_site_occupancy
_atom_site_symmetry_multiplicity
_atom_site_calc_flag
_atom_site_refinement_flags
_atom_site_disorder_assembly
_atom_site_disorder_group
C1 C 0.66257(15) 0.2500(3) 0.4900(3) 0.0415(11) Uani 1 1 d . . .
H1A H 0.6430 0.2517 0.5413 0.062 Uiso 1 1 calc R . .
H1B H 0.6780 0.1993 0.4866 0.062 Uiso 1 1 calc R . .
H1C H 0.6433 0.2577 0.4391 0.062 Uiso 1 1 calc R . .
C2 C 0.73526(14) 0.2953(2) 0.5895(2) 0.0320(8) Uani 1 1 d . . .
H2A H 0.7612 0.3309 0.6000 0.048 Uiso 1 1 calc R . .
H2B H 0.7472 0.2423 0.5814 0.048 Uiso 1 1 calc R . .
H2C H 0.7141 0.2962 0.6386 0.048 Uiso 1 1 calc R . .
C3 C 0.79823(12) 0.34156(19) 0.2743(2) 0.0217(7) Uani 1 1 d . . .
C4 C 0.84176(13) 0.3083(2) 0.2633(2) 0.0271(8) Uani 1 1 d . . .
H4 H 0.8519 0.2689 0.3016 0.033 Uiso 1 1 calc R . .
C5 C 0.87089(14) 0.3321(2) 0.1968(3) 0.0317(8) Uani 1 1 d . . .
C6 C 0.85712(14) 0.3894(2) 0.1387(2) 0.0308(8) Uani 1 1 d . . .
H6 H 0.8772 0.4058 0.0940 0.037 Uiso 1 1 calc R . .
C7 C 0.81343(14) 0.4215(2) 0.1479(2) 0.0261(8) Uani 1 1 d . . .
H7 H 0.8031 0.4595 0.1081 0.031 Uiso 1 1 calc R . .
C8 C 0.78427(12) 0.39894(19) 0.2146(2) 0.0216(7) Uani 1 1 d . . .
C9 C 0.73953(12) 0.43480(19) 0.2310(2) 0.0212(7) Uani 1 1 d . . .
C10 C 0.71796(12) 0.4892(2) 0.1778(2) 0.0241(7) Uani 1 1 d . . .
H10 H 0.7322 0.5041 0.1255 0.029 Uiso 1 1 calc R . .
C11 C 0.67606(12) 0.5211(2) 0.2011(2) 0.0234(7) Uani 1 1 d . . .
H11 H 0.6615 0.5581 0.1649 0.028 Uiso 1 1 calc R . .
C12 C 0.65492(12) 0.49932(18) 0.2781(2) 0.0216(7) Uani 1 1 d . . .
C13 C 0.67772(12) 0.44437(19) 0.3280(2) 0.0221(7) Uani 1 1 d . . .
H13 H 0.6636 0.4282 0.3800 0.027 Uiso 1 1 calc R . .
C14 C 0.61059(12) 0.5342(2) 0.3067(2) 0.0233(7) Uani 1 1 d . . .
C15 C 0.60035(13) 0.6121(2) 0.2861(2) 0.0253(7) Uani 1 1 d . . .
H15 H 0.6222 0.6419 0.2546 0.030 Uiso 1 1 calc R . .
C16 C 0.55946(13) 0.6456(2) 0.3107(2) 0.0276(8) Uani 1 1 d . . .
H16 H 0.5534 0.6984 0.2964 0.033 Uiso 1 1 calc R . .
C17 C 0.52678(13) 0.6036(2) 0.3559(2) 0.0273(8) Uani 1 1 d . . .
C18 C 0.53578(12) 0.5264(2) 0.3767(3) 0.0306(8) Uani 1 1 d . . .
H18 H 0.5136 0.4969 0.4077 0.037 Uiso 1 1 calc R . .
C19 C 0.57776(13) 0.4924(2) 0.3518(3) 0.0297(9) Uani 1 1 d . . .
H19 H 0.5838 0.4397 0.3662 0.036 Uiso 1 1 calc R . .
C20 C 0.94650(15) 0.3235(3) 0.1340(3) 0.0437(11) Uani 1 1 d . . .
H20A H 0.9350 0.3165 0.0755 0.065 Uiso 1 1 calc R . .
H20B H 0.9756 0.2947 0.1411 0.065 Uiso 1 1 calc R . .
H20C H 0.9519 0.3789 0.1449 0.065 Uiso 1 1 calc R . .
C21 C 0.45122(14) 0.6009(3) 0.4185(3) 0.0406(10) Uani 1 1 d . . .
H21A H 0.4433 0.5544 0.3853 0.061 Uiso 1 1 calc R . .
H21B H 0.4238 0.6341 0.4241 0.061 Uiso 1 1 calc R . .
H21C H 0.4620 0.5855 0.4755 0.061 Uiso 1 1 calc R . .
C22 C 0.71945(11) 0.24086(18) 0.3160(2) 0.0179(6) Uani 1 1 d . . .
C23 C 0.68405(12) 0.24492(18) 0.2555(2) 0.0217(7) Uani 1 1 d . . .
H23 H 0.6749 0.2941 0.2334 0.026 Uiso 1 1 calc R . .
C24 C 0.66179(12) 0.1772(2) 0.2269(2) 0.0247(7) Uani 1 1 d . . .
C25 C 0.67404(13) 0.1042(2) 0.2590(2) 0.0266(8) Uani 1 1 d . . .
H25 H 0.6585 0.0587 0.2399 0.032 Uiso 1 1 calc R . .
C26 C 0.70924(13) 0.0992(2) 0.3191(2) 0.0249(7) Uani 1 1 d . . .
H26 H 0.7180 0.0498 0.3412 0.030 Uiso 1 1 calc R . .
C27 C 0.73182(12) 0.16586(18) 0.3471(2) 0.0197(6) Uani 1 1 d . . .
C28 C 0.77040(12) 0.16323(19) 0.4069(2) 0.0197(6) Uani 1 1 d . . .
C29 C 0.78837(12) 0.0961(2) 0.4442(2) 0.0225(7) Uani 1 1 d . . .
H29 H 0.7724 0.0480 0.4385 0.027 Uiso 1 1 calc R . .
C30 C 0.82924(12) 0.0997(2) 0.4894(2) 0.0226(7) Uani 1 1 d . . .
H30 H 0.8419 0.0536 0.5136 0.027 Uiso 1 1 calc R . .
C31 C 0.85222(11) 0.17048(19) 0.5000(2) 0.0210(7) Uani 1 1 d . . .
C32 C 0.83017(12) 0.2365(2) 0.4692(2) 0.0223(7) Uani 1 1 d . . .
H32 H 0.8438 0.2858 0.4804 0.027 Uiso 1 1 calc R . .
C33 C 0.89796(12) 0.17487(19) 0.5415(2) 0.0220(7) Uani 1 1 d . . .
C34 C 0.90942(12) 0.1257(2) 0.6097(2) 0.0267(8) Uani 1 1 d . . .
H34 H 0.8873 0.0888 0.6294 0.032 Uiso 1 1 calc R . .
C35 C 0.95221(14) 0.1297(2) 0.6486(3) 0.0348(9) Uani 1 1 d . . .
H35 H 0.9594 0.0959 0.6948 0.042 Uiso 1 1 calc R . .
C36 C 0.98479(13) 0.1835(2) 0.6201(3) 0.0335(9) Uani 1 1 d . . .
C37 C 0.97467(13) 0.2323(2) 0.5522(3) 0.0314(8) Uani 1 1 d . . .
H37 H 0.9969 0.2689 0.5325 0.038 Uiso 1 1 calc R . .
C38 C 0.93137(13) 0.2272(2) 0.5134(2) 0.0281(8) Uani 1 1 d . . .
H38 H 0.9245 0.2603 0.4665 0.034 Uiso 1 1 calc R . .
C39 C 0.60489(16) 0.1193(2) 0.1367(3) 0.0448(12) Uani 1 1 d . . .
H39A H 0.6277 0.0842 0.1110 0.067 Uiso 1 1 calc R . .
H39B H 0.5818 0.1339 0.0935 0.067 Uiso 1 1 calc R . .
H39C H 0.5894 0.0931 0.1845 0.067 Uiso 1 1 calc R . .
C40 C 1.05359(17) 0.2511(3) 0.6583(4) 0.0610(15) Uani 1 1 d . . .
H40A H 1.0654 0.2582 0.6000 0.091 Uiso 1 1 calc R . .
H40B H 1.0797 0.2467 0.6982 0.091 Uiso 1 1 calc R . .
H40C H 1.0345 0.2960 0.6742 0.091 Uiso 1 1 calc R . .
Cl1 Cl 0.79939(3) 0.42677(4) 0.45782(6) 0.02210(17) Uani 1 1 d . . .
Ir1 Ir 0.754187(4) 0.327811(7) 0.374277(8) 0.01760(4) Uani 1 1 d . . .
N1 N 0.71915(10) 0.41270(15) 0.30605(18) 0.0189(6) Uani 1 1 d . . .
N2 N 0.79040(10) 0.23413(16) 0.42405(18) 0.0195(6) Uani 1 1 d . . .
O1 O 0.67917(10) 0.39676(16) 0.51872(17) 0.0346(6) Uani 1 1 d . . .
O2 O 0.91296(10) 0.29469(18) 0.1932(2) 0.0456(8) Uani 1 1 d . . .
O3 O 0.48670(9) 0.64249(16) 0.37611(18) 0.0313(6) Uani 1 1 d . . .
O4 O 0.62774(10) 0.18770(15) 0.16729(19) 0.0340(6) Uani 1 1 d . . .
O5 O 1.02669(10) 0.18308(19) 0.6620(2) 0.0505(9) Uani 1 1 d . . .
S1 S 0.70500(3) 0.32494(5) 0.49588(5) 0.02208(17) Uani 1 1 d . . .
C41A C 0.9210(5) 0.4743(5) 0.4342(8) 0.042(8) Uiso 0.141(4) 1 d PD A 1
H41A H 0.8937 0.4525 0.4653 0.050 Uiso 0.141(4) 1 calc PR A 1
Cl2A Cl 0.90899(19) 0.5706(3) 0.4138(4) 0.0794(17) Uiso 0.141(4) 1 d PD A 1
Cl3A Cl 0.9339(3) 0.4102(6) 0.3528(7) 0.046(3) Uiso 0.141(4) 1 d PD A 1
Cl4A Cl 0.9668(3) 0.4743(5) 0.5056(5) 0.039(2) Uiso 0.141(4) 1 d PD . 1
C41B C 0.9186(5) 0.4815(4) 0.3670(8) 0.073(7) Uiso 0.239(4) 1 d PD B 2
H41B H 0.8897 0.4679 0.3350 0.087 Uiso 0.239(4) 1 calc PR B 2
Cl2B Cl 0.90899(19) 0.5706(3) 0.4138(4) 0.0794(17) Uiso 0.239(4) 1 d PD B 2
Cl3B Cl 0.9598(3) 0.5042(5) 0.2914(5) 0.086(3) Uiso 0.239(4) 1 d PD B 2
Cl4B Cl 0.9371(4) 0.3977(7) 0.4163(9) 0.132(4) Uiso 0.239(4) 1 d PD B 2
C42 C 0.9439(4) 0.4689(7) 0.4164(8) 0.269(15) Uiso 0.620(6) 1 d PD C 3
C43 C 0.9353(4) 0.4399(9) 0.3261(8) 0.092(4) Uiso 0.620(6) 1 d PD C 3
H43A H 0.9547 0.3942 0.3150 0.138 Uiso 0.620(6) 1 calc PR C 3
H43B H 0.9431 0.4811 0.2851 0.138 Uiso 0.620(6) 1 calc PR C 3
H43C H 0.9026 0.4257 0.3197 0.138 Uiso 0.620(6) 1 calc PR C 3
C44 C 0.9165(5) 0.5416(8) 0.4377(11) 0.123(6) Uiso 0.620(6) 1 d PD C 3
H44A H 0.9243 0.5589 0.4957 0.184 Uiso 0.620(6) 1 calc PR C 3
H44B H 0.8832 0.5301 0.4346 0.184 Uiso 0.620(6) 1 calc PR C 3
H44C H 0.9241 0.5827 0.3966 0.184 Uiso 0.620(6) 1 calc PR C 3
O6 O 0.9700(5) 0.4366(9) 0.4662(10) 0.197(6) Uiso 0.620(6) 1 d PD C 3

loop_
_atom_site_aniso_label
_atom_site_aniso_U_11
_atom_site_aniso_U_22
_atom_site_aniso_U_33
_atom_site_aniso_U_23
_atom_site_aniso_U_13
_atom_site_aniso_U_12
C1 0.037(2) 0.047(3) 0.041(3) -0.002(2) 0.0133(19) -0.0131(19)
C2 0.041(2) 0.036(2) 0.0195(18) 0.0060(16) -0.0017(16) 0.0117(17)
C3 0.0306(17) 0.0148(15) 0.0196(17) -0.0007(13) -0.0007(13) -0.0002(13)
C4 0.037(2) 0.0187(17) 0.0258(19) 0.0031(14) 0.0052(15) 0.0057(14)
C5 0.036(2) 0.0242(19) 0.035(2) 0.0012(17) 0.0093(16) 0.0097(16)
C6 0.041(2) 0.0225(19) 0.029(2) 0.0045(15) 0.0105(16) 0.0044(15)
C7 0.037(2) 0.0167(17) 0.0242(19) 0.0027(13) 0.0023(15) 0.0018(14)
C8 0.0289(17) 0.0134(15) 0.0226(17) -0.0028(13) -0.0002(14) 0.0005(13)
C9 0.0265(17) 0.0154(15) 0.0216(17) -0.0020(13) -0.0035(13) -0.0031(13)
C10 0.0299(18) 0.0189(16) 0.0234(18) 0.0055(14) -0.0044(14) -0.0044(14)
C11 0.0277(17) 0.0170(16) 0.0256(18) 0.0033(14) -0.0068(14) -0.0027(14)
C12 0.0266(18) 0.0156(17) 0.0225(18) -0.0011(12) -0.0058(14) -0.0022(12)
C13 0.0281(17) 0.0148(16) 0.0234(18) -0.0021(13) -0.0014(14) 0.0005(13)
C14 0.0258(17) 0.0211(17) 0.0231(18) 0.0019(14) -0.0066(13) 0.0003(13)
C15 0.0315(19) 0.0184(17) 0.0260(19) 0.0021(14) -0.0037(15) -0.0018(14)
C16 0.034(2) 0.0184(17) 0.030(2) 0.0030(15) -0.0053(15) 0.0040(14)
C17 0.0267(18) 0.0274(19) 0.028(2) -0.0012(15) -0.0071(14) 0.0036(15)
C18 0.0257(17) 0.029(2) 0.037(2) 0.0068(18) -0.0019(16) 0.0012(14)
C19 0.0299(19) 0.0201(18) 0.039(2) 0.0081(16) -0.0021(16) 0.0034(14)
C20 0.038(2) 0.039(2) 0.054(3) 0.013(2) 0.021(2) 0.0132(18)
C21 0.029(2) 0.045(3) 0.047(3) 0.004(2) 0.0042(19) 0.0102(18)
C22 0.0244(16) 0.0115(14) 0.0178(16) -0.0008(12) 0.0008(12) 0.0016(12)
C23 0.0286(18) 0.0135(16) 0.0231(18) 0.0024(13) -0.0006(14) 0.0044(12)
C24 0.0261(17) 0.0224(18) 0.0257(19) -0.0021(14) -0.0024(14) 0.0044(14)
C25 0.0327(19) 0.0160(17) 0.031(2) -0.0034(15) -0.0046(15) 0.0006(14)
C26 0.0329(19) 0.0138(15) 0.0280(19) 0.0002(14) -0.0029(15) 0.0031(14)
C27 0.0260(16) 0.0119(15) 0.0211(16) 0.0022(12) 0.0029(13) 0.0052(13)
C28 0.0253(16) 0.0158(15) 0.0181(16) 0.0005(13) 0.0013(13) 0.0030(13)
C29 0.0283(18) 0.0148(15) 0.0245(18) 0.0007(13) 0.0003(14) 0.0009(13)
C30 0.0303(18) 0.0151(15) 0.0224(18) 0.0021(14) 0.0009(14) 0.0056(13)
C31 0.0234(15) 0.0199(16) 0.0198(16) 0.0012(13) 0.0011(13) 0.0042(13)
C32 0.0252(17) 0.0180(16) 0.0237(18) 0.0026(14) -0.0009(14) 0.0015(13)
C33 0.0247(16) 0.0180(16) 0.0234(18) -0.0013(14) 0.0016(13) 0.0045(13)
C34 0.0267(17) 0.0216(18) 0.032(2) 0.0028(15) -0.0025(14) 0.0021(13)
C35 0.034(2) 0.029(2) 0.041(2) 0.0053(18) -0.0080(17) 0.0052(16)
C36 0.0229(17) 0.036(2) 0.041(2) -0.0020(19) -0.0042(16) 0.0069(15)
C37 0.0254(18) 0.036(2) 0.033(2) -0.0010(18) 0.0052(15) 0.0003(16)
C38 0.0298(18) 0.0280(19) 0.0265(19) 0.0006(16) 0.0041(15) 0.0015(15)
C39 0.047(2) 0.029(2) 0.058(3) 0.003(2) -0.030(2) -0.0049(18)
C40 0.032(2) 0.079(4) 0.072(4) 0.012(3) -0.011(2) -0.020(2)
Cl1 0.0315(4) 0.0110(3) 0.0238(4) -0.0007(3) -0.0054(3) 0.0017(3)
Ir1 0.02597(7) 0.01093(6) 0.01589(7) 0.00067(5) -0.00057(5) 0.00267(5)
N1 0.0262(14) 0.0112(12) 0.0194(14) 0.0005(10) -0.0020(11) 0.0016(10)
N2 0.0252(14) 0.0146(13) 0.0188(14) -0.0012(11) 0.0012(11) 0.0032(11)
O1 0.0521(17) 0.0301(15) 0.0215(13) 0.0002(12) 0.0045(12) 0.0206(13)
O2 0.0437(17) 0.0391(17) 0.054(2) 0.0186(15) 0.0244(15) 0.0202(14)
O3 0.0282(13) 0.0303(14) 0.0353(15) 0.0025(12) -0.0023(12) 0.0088(11)
O4 0.0388(15) 0.0224(13) 0.0407(17) 0.0012(12) -0.0169(13) 0.0005(11)
O5 0.0279(15) 0.049(2) 0.074(2) 0.0096(17) -0.0189(15) 0.0003(13)
S1 0.0293(4) 0.0191(4) 0.0178(4) 0.0003(3) 0.0008(3) 0.0063(3)

loop_
_atom_type_symbol
_atom_type_description
_atom_type_scat_dispersion_real
_atom_type_scat_dispersion_imag
_atom_type_scat_source
C C 0.0033 0.0016 'International Tables Vol C Tables 4.2.6.8 and 6.1.1.4'
H H 0.0000 0.0000 'International Tables Vol C Tables 4.2.6.8 and 6.1.1.4'
N N 0.0061 0.0033 'International Tables Vol C Tables 4.2.6.8 and 6.1.1.4'
O O 0.0106 0.0060 'International Tables Vol C Tables 4.2.6.8 and 6.1.1.4'
S S 0.1246 0.1234 'International Tables Vol C Tables 4.2.6.8 and 6.1.1.4'
Cl Cl 0.1484 0.1585 'International Tables Vol C Tables 4.2.6.8 and 6.1.1.4'
Ir Ir -1.4442 7.9887 'International Tables Vol C Tables 4.2.6.8 and 6.1.1.4'

loop_
_geom_angle_atom_site_label_1
_geom_angle_atom_site_label_2
_geom_angle_atom_site_label_3
_geom_angle
_geom_angle_site_symmetry_3
S1 C1 H1A 109.5 .
S1 C1 H1B 109.5 .
H1A C1 H1B 109.5 .
S1 C1 H1C 109.5 .
H1A C1 H1C 109.5 .
H1B C1 H1C 109.5 .
S1 C2 H2A 109.5 .
S1 C2 H2B 109.5 .
H2A C2 H2B 109.5 .
S1 C2 H2C 109.5 .
H2A C2 H2C 109.5 .
H2B C2 H2C 109.5 .
C4 C3 C8 117.5(3) .
C4 C3 Ir1 127.9(3) .
C8 C3 Ir1 114.2(2) .
C3 C4 C5 121.0(3) .
C3 C4 H4 119.5 .
C5 C4 H4 119.5 .
O2 C5 C6 123.6(4) .
O2 C5 C4 115.2(3) .
C6 C5 C4 121.2(3) .
C7 C6 C5 118.2(3) .
C7 C6 H6 120.9 .
C5 C6 H6 120.9 .
C6 C7 C8 121.1(3) .
C6 C7 H7 119.5 .
C8 C7 H7 119.5 .
C7 C8 C3 121.0(3) .
C7 C8 C9 123.4(3) .
C3 C8 C9 115.6(3) .
N1 C9 C10 120.4(3) .
N1 C9 C8 114.6(3) .
C10 C9 C8 125.0(3) .
C11 C10 C9 120.0(3) .
C11 C10 H10 120.0 .
C9 C10 H10 120.0 .
C10 C11 C12 120.2(3) .
C10 C11 H11 119.9 .
C12 C11 H11 119.9 .
C13 C12 C11 117.2(3) .
C13 C12 C14 121.0(3) .
C11 C12 C14 121.8(3) .
N1 C13 C12 123.2(3) .
N1 C13 H13 118.4 .
C12 C13 H13 118.4 .
C19 C14 C15 117.8(3) .
C19 C14 C12 122.3(3) .
C15 C14 C12 119.8(3) .
C16 C15 C14 121.2(3) .
C16 C15 H15 119.4 .
C14 C15 H15 119.4 .
C15 C16 C17 120.8(3) .
C15 C16 H16 119.6 .
C17 C16 H16 119.6 .
O3 C17 C16 116.0(3) .
O3 C17 C18 124.6(4) .
C16 C17 C18 119.4(3) .
C17 C18 C19 119.6(4) .
C17 C18 H18 120.2 .
C19 C18 H18 120.2 .
C14 C19 C18 121.2(3) .
C14 C19 H19 119.4 .
C18 C19 H19 119.4 .
O2 C20 H20A 109.5 .
O2 C20 H20B 109.5 .
H20A C20 H20B 109.5 .
O2 C20 H20C 109.5 .
H20A C20 H20C 109.5 .
H20B C20 H20C 109.5 .
O3 C21 H21A 109.5 .
O3 C21 H21B 109.5 .
H21A C21 H21B 109.5 .
O3 C21 H21C 109.5 .
H21A C21 H21C 109.5 .
H21B C21 H21C 109.5 .
C23 C22 C27 117.4(3) .
C23 C22 Ir1 129.3(2) .
C27 C22 Ir1 113.1(2) .
C22 C23 C24 120.7(3) .
C22 C23 H23 119.6 .
C24 C23 H23 119.6 .
O4 C24 C25 123.1(3) .
O4 C24 C23 116.0(3) .
C25 C24 C23 121.0(3) .
C26 C25 C24 119.0(3) .
C26 C25 H25 120.5 .
C24 C25 H25 120.5 .
C25 C26 C27 120.4(3) .
C25 C26 H26 119.8 .
C27 C26 H26 119.8 .
C26 C27 C22 121.4(3) .
C26 C27 C28 122.4(3) .
C22 C27 C28 116.1(3) .
N2 C28 C29 119.7(3) .
N2 C28 C27 114.8(3) .
C29 C28 C27 125.4(3) .
C30 C29 C28 119.8(3) .
C30 C29 H29 120.1 .
C28 C29 H29 120.1 .
C29 C30 C31 120.4(3) .
C29 C30 H30 119.8 .
C31 C30 H30 119.8 .
C32 C31 C30 117.0(3) .
C32 C31 C33 121.5(3) .
C30 C31 C33 121.5(3) .
N2 C32 C31 123.2(3) .
N2 C32 H32 118.4 .
C31 C32 H32 118.4 .
C38 C33 C34 117.9(3) .
C38 C33 C31 121.1(3) .
C34 C33 C31 121.1(3) .
C35 C34 C33 121.1(4) .
C35 C34 H34 119.4 .
C33 C34 H34 119.4 .
C34 C35 C36 119.8(4) .
C34 C35 H35 120.1 .
C36 C35 H35 120.1 .
O5 C36 C37 123.6(4) .
O5 C36 C35 116.0(4) .
C37 C36 C35 120.4(4) .
C36 C37 C38 119.0(4) .
C36 C37 H37 120.5 .
C38 C37 H37 120.5 .
C33 C38 C37 121.8(4) .
C33 C38 H38 119.1 .
C37 C38 H38 119.1 .
O4 C39 H39A 109.5 .
O4 C39 H39B 109.5 .
H39A C39 H39B 109.5 .
O4 C39 H39C 109.5 .
H39A C39 H39C 109.5 .
H39B C39 H39C 109.5 .
O5 C40 H40A 109.5 .
O5 C40 H40B 109.5 .
H40A C40 H40B 109.5 .
O5 C40 H40C 109.5 .
H40A C40 H40C 109.5 .
H40B C40 H40C 109.5 .
C22 Ir1 C3 92.90(13) .
C22 Ir1 N1 92.70(12) .
C3 Ir1 N1 80.06(12) .
C22 Ir1 N2 81.03(12) .
C3 Ir1 N2 93.64(12) .
N1 Ir1 N2 170.94(11) .
C22 Ir1 S1 92.78(10) .
C3 Ir1 S1 174.01(9) .
N1 Ir1 S1 97.75(8) .
N2 Ir1 S1 89.14(8) .
C22 Ir1 Cl1 174.48(9) .
C3 Ir1 Cl1 89.75(10) .
N1 Ir1 Cl1 92.52(8) .
N2 Ir1 Cl1 93.98(8) .
S1 Ir1 Cl1 84.75(3) .
C13 N1 C9 119.0(3) .
C13 N1 Ir1 125.6(2) .
C9 N1 Ir1 115.3(2) .
C32 N2 C28 119.1(3) .
C32 N2 Ir1 127.0(2) .
C28 N2 Ir1 113.8(2) .
C5 O2 C20 117.6(3) .
C17 O3 C21 118.2(3) .
C24 O4 C39 116.8(3) .
C36 O5 C40 117.5(4) .
O1 S1 C2 106.70(18) .
O1 S1 C1 105.6(2) .
C2 S1 C1 99.9(2) .
O1 S1 Ir1 118.38(12) .
C2 S1 Ir1 111.76(14) .
C1 S1 Ir1 112.69(15) .
Cl2A C41A Cl3A 121.4(8) .
Cl2A C41A Cl4A 105.9(6) .
Cl3A C41A Cl4A 108.2(7) .
Cl2A C41A H41A 106.9 .
Cl3A C41A H41A 106.9 .
Cl4A C41A H41A 106.9 .
C41A Cl4A Cl4A 129.6(9) 5_766
Cl4B C41B Cl3B 106.3(8) .
Cl4B C41B H41B 106.7 .
Cl3B C41B H41B 106.7 .
O6 C42 C44 123.9(10) .
O6 C42 C43 123.1(11) .
C44 C42 C43 112.9(13) .

loop_
_geom_bond_atom_site_label_1
_geom_bond_atom_site_label_2
_geom_bond_distance
_geom_bond_site_symmetry_2
C1 S1 1.779(4) .
C1 H1A 0.9800 .
C1 H1B 0.9800 .
C1 H1C 0.9800 .
C2 S1 1.777(4) .
C2 H2A 0.9800 .
C2 H2B 0.9800 .
C2 H2C 0.9800 .
C3 C4 1.390(5) .
C3 C8 1.416(5) .
C3 Ir1 2.027(3) .
C4 C5 1.397(5) .
C4 H4 0.9500 .
C5 O2 1.375(4) .
C5 C6 1.397(5) .
C6 C7 1.384(5) .
C6 H6 0.9500 .
C7 C8 1.394(5) .
C7 H7 0.9500 .
C8 C9 1.453(5) .
C9 N1 1.365(4) .
C9 C10 1.398(5) .
C10 C11 1.377(5) .
C10 H10 0.9500 .
C11 C12 1.400(5) .
C11 H11 0.9500 .
C12 C13 1.390(5) .
C12 C14 1.481(5) .
C13 N1 1.357(4) .
C13 H13 0.9500 .
C14 C19 1.383(5) .
C14 C15 1.408(5) .
C15 C16 1.368(5) .
C15 H15 0.9500 .
C16 C17 1.382(5) .
C16 H16 0.9500 .
C17 O3 1.372(4) .
C17 C18 1.391(5) .
C18 C19 1.400(5) .
C18 H18 0.9500 .
C19 H19 0.9500 .
C20 O2 1.426(5) .
C20 H20A 0.9800 .
C20 H20B 0.9800 .
C20 H20C 0.9800 .
C21 O3 1.413(5) .
C21 H21A 0.9800 .
C21 H21B 0.9800 .
C21 H21C 0.9800 .
C22 C23 1.393(5) .
C22 C27 1.423(4) .
C22 Ir1 2.016(3) .
C23 C24 1.402(5) .
C23 H23 0.9500 .
C24 O4 1.365(4) .
C24 C25 1.397(5) .
C25 C26 1.386(5) .
C25 H25 0.9500 .
C26 C27 1.389(5) .
C26 H26 0.9500 .
C27 C28 1.453(5) .
C28 N2 1.375(4) .
C28 C29 1.392(5) .
C29 C30 1.376(5) .
C29 H29 0.9500 .
C30 C31 1.396(5) .
C30 H30 0.9500 .
C31 C32 1.387(5) .
C31 C33 1.472(5) .
C32 N2 1.347(4) .
C32 H32 0.9500 .
C33 C38 1.389(5) .
C33 C34 1.399(5) .
C34 C35 1.378(5) .
C34 H34 0.9500 .
C35 C36 1.392(6) .
C35 H35 0.9500 .
C36 O5 1.375(5) .
C36 C37 1.383(6) .
C37 C38 1.392(5) .
C37 H37 0.9500 .
C38 H38 0.9500 .
C39 O4 1.430(5) .
C39 H39A 0.9800 .
C39 H39B 0.9800 .
C39 H39C 0.9800 .
C40 O5 1.405(6) .
C40 H40A 0.9800 .
C40 H40B 0.9800 .
C40 H40C 0.9800 .
Cl1 Ir1 2.5092(8) .
Ir1 N1 2.070(3) .
Ir1 N2 2.071(3) .
Ir1 S1 2.3717(9) .
O1 S1 1.485(3) .
C41A Cl2A 1.721(5) .
C41A Cl3A 1.722(5) .
C41A Cl4A 1.728(5) .
C41A H41A 1.0000 .
Cl4A Cl4A 2.118(15) 5_766
C41B Cl4B 1.720(5) .
C41B Cl3B 1.721(5) .
C41B H41B 1.0000 .
C42 O6 1.216(5) .
C42 C44 1.516(5) .
C42 C43 1.516(5) .
C43 H43A 0.9800 .
C43 H43B 0.9800 .
C43 H43C 0.9800 .
C44 H44A 0.9800 .
C44 H44B 0.9800 .
C44 H44C 0.9800 .

loop_
_geom_torsion_atom_site_label_1
_geom_torsion_atom_site_label_2
_geom_torsion_atom_site_label_3
_geom_torsion_atom_site_label_4
_geom_torsion
_geom_torsion_site_symmetry_4
C8 C3 C4 C5 1.3(5) .
Ir1 C3 C4 C5 -170.7(3) .
C3 C4 C5 O2 179.9(4) .
C3 C4 C5 C6 -0.6(6) .
O2 C5 C6 C7 178.5(4) .
C4 C5 C6 C7 -0.9(6) .
C5 C6 C7 C8 1.6(6) .
C6 C7 C8 C3 -0.9(5) .
C6 C7 C8 C9 175.3(3) .
C4 C3 C8 C7 -0.6(5) .
Ir1 C3 C8 C7 172.5(3) .
C4 C3 C8 C9 -177.1(3) .
Ir1 C3 C8 C9 -4.0(4) .
C7 C8 C9 N1 -171.0(3) .
C3 C8 C9 N1 5.4(4) .
C7 C8 C9 C10 7.5(6) .
C3 C8 C9 C10 -176.1(3) .
N1 C9 C10 C11 0.4(5) .
C8 C9 C10 C11 -178.0(3) .
C9 C10 C11 C12 0.0(5) .
C10 C11 C12 C13 -0.7(5) .
C10 C11 C12 C14 178.1(3) .
C11 C12 C13 N1 1.1(5) .
C14 C12 C13 N1 -177.7(3) .
C13 C12 C14 C19 -35.4(5) .
C11 C12 C14 C19 145.9(4) .
C13 C12 C14 C15 146.1(3) .
C11 C12 C14 C15 -32.6(5) .
C19 C14 C15 C16 0.6(5) .
C12 C14 C15 C16 179.2(3) .
C14 C15 C16 C17 -0.6(6) .
C15 C16 C17 O3 -179.0(3) .
C15 C16 C17 C18 0.1(6) .
O3 C17 C18 C19 179.2(4) .
C16 C17 C18 C19 0.2(6) .
C15 C14 C19 C18 -0.3(6) .
C12 C14 C19 C18 -178.8(4) .
C17 C18 C19 C14 -0.1(6) .
C27 C22 C23 C24 0.0(5) .
Ir1 C22 C23 C24 -175.3(3) .
C22 C23 C24 O4 -179.8(3) .
C22 C23 C24 C25 0.8(6) .
O4 C24 C25 C26 179.7(4) .
C23 C24 C25 C26 -0.9(6) .
C24 C25 C26 C27 0.3(6) .
C25 C26 C27 C22 0.6(6) .
C25 C26 C27 C28 -176.9(4) .
C23 C22 C27 C26 -0.7(5) .
Ir1 C22 C27 C26 175.4(3) .
C23 C22 C27 C28 177.0(3) .
Ir1 C22 C27 C28 -7.0(4) .
C26 C27 C28 N2 176.4(3) .
C22 C27 C28 N2 -1.2(5) .
C26 C27 C28 C29 -1.7(6) .
C22 C27 C28 C29 -179.3(3) .
N2 C28 C29 C30 -8.0(5) .
C27 C28 C29 C30 170.1(3) .
C28 C29 C30 C31 1.7(5) .
C29 C30 C31 C32 5.0(5) .
C29 C30 C31 C33 -174.6(3) .
C30 C31 C32 N2 -5.8(5) .
C33 C31 C32 N2 173.8(3) .
C32 C31 C33 C38 -36.1(5) .
C30 C31 C33 C38 143.4(4) .
C32 C31 C33 C34 144.9(4) .
C30 C31 C33 C34 -35.5(5) .
C38 C33 C34 C35 1.0(5) .
C31 C33 C34 C35 -180.0(4) .
C33 C34 C35 C36 0.0(6) .
C34 C35 C36 O5 -179.5(4) .
C34 C35 C36 C37 -0.7(6) .
O5 C36 C37 C38 179.0(4) .
C35 C36 C37 C38 0.4(6) .
C34 C33 C38 C37 -1.3(5) .
C31 C33 C38 C37 179.7(3) .
C36 C37 C38 C33 0.7(6) .
C23 C22 Ir1 C3 -82.5(3) .
C27 C22 Ir1 C3 102.0(3) .
C23 C22 Ir1 N1 -2.3(3) .
C27 C22 Ir1 N1 -177.8(2) .
C23 C22 Ir1 N2 -175.7(3) .
C27 C22 Ir1 N2 8.8(2) .
C23 C22 Ir1 S1 95.6(3) .
C27 C22 Ir1 S1 -79.9(2) .
C4 C3 Ir1 C22 -94.2(3) .
C8 C3 Ir1 C22 93.6(3) .
C4 C3 Ir1 N1 173.5(3) .
C8 C3 Ir1 N1 1.3(2) .
C4 C3 Ir1 N2 -13.0(3) .
C8 C3 Ir1 N2 174.8(2) .
C4 C3 Ir1 Cl1 80.9(3) .
C8 C3 Ir1 Cl1 -91.3(2) .
C12 C13 N1 C9 -0.7(5) .
C12 C13 N1 Ir1 -177.6(2) .
C10 C9 N1 C13 -0.1(5) .
C8 C9 N1 C13 178.6(3) .
C10 C9 N1 Ir1 177.2(2) .
C8 C9 N1 Ir1 -4.2(4) .
C22 Ir1 N1 C13 86.2(3) .
C3 Ir1 N1 C13 178.7(3) .
S1 Ir1 N1 C13 -7.0(3) .
Cl1 Ir1 N1 C13 -92.0(3) .
C22 Ir1 N1 C9 -90.8(2) .
C3 Ir1 N1 C9 1.6(2) .
S1 Ir1 N1 C9 176.0(2) .
Cl1 Ir1 N1 C9 91.0(2) .
C31 C32 N2 C28 -0.3(5) .
C31 C32 N2 Ir1 -179.8(3) .
C29 C28 N2 C32 7.3(5) .
C27 C28 N2 C32 -171.0(3) .
C29 C28 N2 Ir1 -173.2(3) .
C27 C28 N2 Ir1 8.6(4) .
C22 Ir1 N2 C32 169.8(3) .
C3 Ir1 N2 C32 77.5(3) .
S1 Ir1 N2 C32 -97.2(3) .
Cl1 Ir1 N2 C32 -12.5(3) .
C22 Ir1 N2 C28 -9.7(2) .
C3 Ir1 N2 C28 -102.0(2) .
S1 Ir1 N2 C28 83.3(2) .
Cl1 Ir1 N2 C28 168.0(2) .
C6 C5 O2 C20 8.8(6) .
C4 C5 O2 C20 -171.8(4) .
C16 C17 O3 C21 176.8(4) .
C18 C17 O3 C21 -2.2(6) .
C25 C24 O4 C39 -1.2(6) .
C23 C24 O4 C39 179.4(4) .
C37 C36 O5 C40 23.7(7) .
C35 C36 O5 C40 -157.6(4) .
C22 Ir1 S1 O1 -120.94(17) .
N1 Ir1 S1 O1 -27.83(16) .
N2 Ir1 S1 O1 158.08(16) .
Cl1 Ir1 S1 O1 64.01(14) .
C22 Ir1 S1 C2 114.50(18) .
N1 Ir1 S1 C2 -152.39(18) .
N2 Ir1 S1 C2 33.52(18) .
Cl1 Ir1 S1 C2 -60.56(16) .
C22 Ir1 S1 C1 2.9(2) .
N1 Ir1 S1 C1 96.01(19) .
N2 Ir1 S1 C1 -78.08(19) .
Cl1 Ir1 S1 C1 -172.16(18) .
Cl2A C41A Cl4A Cl4A -56.6(13) 5_766
Cl3A C41A Cl4A Cl4A 75.0(11) 5_766
